data_5900031
loop_
_publ_author_name
'Jeffrey, G. A.'

_publ_section_title
;
 The Structure of Polyisoprenes. I. The Crystal Structure of
 Geranylamine Hydrochloride
;
_journal_issue 995
_journal_name_full 'Proceedings of the Royal Society A'
_journal_page_first 388
_journal_page_last 404
_journal_paper_doi 10.1098/rspa.1945.0010
_journal_volume 183
_journal_year 1945
_chemical_formula_sum 'C10 H20 Cl N'
_chemical_name_systematic 'Dekanenitrile hydrogen chloride'
_space_group_crystal_system monoclinic
_space_group_IT_number 14
_space_group_name_Hall '-P 2ybc'
_space_group_name_H-M_alt 'P 1 21/c 1'
_cell_angle_alpha 90
_cell_angle_beta 98.8
_cell_angle_gamma 90
_cell_formula_units_Z 4
_cell_length_a 22.68
_cell_length_b 5.94
_cell_length_c 8.98
_cod_data_source_file 031_dekanenitrile_hydrogen_chloride.cif
_cod_data_source_block dekanenitrile_hydrogen_chloride
_cod_original_sg_symbol_H-M 'P 21/c'
_cod_original_formula_sum 'C10 H20 N Cl'
_cod_database_code 5900031

loop_
_space_group_symop_id
_space_group_symop_operation_xyz
1 x,y,z
2 -x,y+1/2,-z+1/2
3 -x,-y,-z
4 x,-y+1/2,z+1/2

loop_
_atom_site_label
_atom_site_type_symbol
_atom_site_symmetry_multiplicity
_atom_site_Wyckoff_symbol
_atom_site_fract_x
_atom_site_fract_y
_atom_site_fract_z
_atom_site_attached_hydrogens
Cl Cl 4 e 0.053 0.250 0.080 1
N N 4 e 0.049 0.750 0.216 2
C1 C 4 e 0.103 0.750 0.333 2
C2 C 4 e 0.158 0.751 0.255 1
C3 C 4 e 0.198 0.593 0.264 0
C4 C 4 e 0.198 0.379 0.358 3
C5 C 4 e 0.253 0.625 0.182 2
C6 C 4 e 0.304 0.700 0.287 2
C7 C 4 e 0.357 0.746 0.207 1
C8 C 4 e 0.394 0.916 0.212 0
C9 C 4 e 0.447 0.918 0.118 3
C10 C 4 e 0.392 1.120 0.315 3

loop_
_geom_angle
_geom_angle_atom_site_label_1
_geom_angle_atom_site_label_2
_geom_angle_atom_site_label_3
124(4) C9 C8 C7
115(4) C10 C8 C9
121(4) C10 C8 C7
129(4) C8 C7 C6
112(4) C7 C6 C5
115(4) C6 C5 C3
115(4) C4 C3 C5
121(4) C5 C3 C2
124(4) C4 C3 C2
126(4) C3 C2 C1
109(4) C2 C1 N

loop_
_geom_bond_atom_site_label_1
_geom_bond_atom_site_label_2
_geom_bond_distance
C10 C8 1.49(4)
C8 C9 1.57(4)
C8 C7 1.31(4)
C7 C6 1.51(4)
C6 C5 1.44(4)
C5 C3 1.51(4)
C4 C3 1.53(4)
C3 C2 1.31(4)
C2 C1 1.54(4)
C1 N 1.49(4)

loop_
_cod_changelog_entry_id
_cod_changelog_entry_author
_cod_changelog_entry_date
_cod_changelog_entry_text
1 'Vaitkus, Antanas' 2018-06-14T15:53:24+03:00
;
 Updated space group information and added the symmetry operation list.
;
2 'Vaitkus, Antanas' 2024-12-10T18:36:44+02:00
;
 Updated the '_atom_site_type_symbol' data item values.
;
